data_1513880
loop_
_publ_author_name
'Dittrich, G.'
'Hoppe, R.'

_publ_section_title
;
 Zur Kristallstruktur von LiMnO~2~
;
_journal_coden_ASTM ZAACAB
_journal_issue 5-6
_journal_name_full
;
 Zeitschrift f\"ur Anorganische und Allgemeine Chemie
;
_journal_page_first 262
_journal_page_last 270
_journal_paper_doi 10.1002/zaac.19693680507
_journal_volume 368
_journal_year 1969
_chemical_formula_structural 'Li Mn O2'
_chemical_formula_sum 'Li Mn O2'
_chemical_name_systematic 'Lithium Manganese(III) Oxide'
_space_group_IT_number 25
_symmetry_Int_Tables_number 25
_symmetry_space_group_name_Hall 'P -2 -2'
_symmetry_space_group_name_H-M 'P m 2 m'
_cell_angle_alpha 90.
_cell_angle_beta 90.
_cell_angle_gamma 90.
_cell_formula_units_Z 2
_cell_length_a 2.804
_cell_length_b 5.758
_cell_length_c 4.576
_cell_volume 73.881
_cod_data_source_file LiMnO2_Pm2m.cif
_cod_data_source_block melanie1
_cod_original_cell_volume 73.88
_cod_original_formula_sum 'Li1 Mn1 O2'
_cod_database_code 1513880

loop_
_symmetry_equiv_pos_site_id
_symmetry_equiv_pos_as_xyz
1 '-x, y, z'
2 'x, y, -z'
3 '-x, y, -z'
4 'x, y, z'

loop_
_atom_site_label
_atom_site_type_symbol
_atom_site_symmetry_multiplicity
_atom_site_Wyckoff_symbol
_atom_site_fract_x
_atom_site_fract_y
_atom_site_fract_z
_atom_site_occupancy
_atom_site_attached_hydrogens
Li1 Li1+ 1 a 0 0.5 0 1. 0
Li2 Li1+ 1 d 0.5 0.75 0.5 1. 0
Mn1 Mn3+ 1 a 0 0 0 1. 0
Mn2 Mn3+ 1 d 0.5 0.25 0.5 1. 0
O1 O2- 1 c 0 0.46 0.5 1. 0
O2 O2- 1 b 0.5 0.21 0 1. 0
O3 O2- 1 b 0.5 0.79 0 1. 0
O4 O2- 1 c 0 0.04 0.5 1. 0

loop_
_atom_type_symbol
_atom_type_oxidation_number
Li1+ 1
Mn3+ 3
O2- -2
